data_4105753
loop_
_publ_author_name
'Damian P. Hruszkewycz'
'Jianguo Wu'
'Nilay Hazari'
'Christopher D. Incarvito'

_publ_contact_author
;
 Dr N. Hazari           
 The Department of Chemistry 
 Yale University 
 P. O. Box 208107 
 New Haven 
 Connecticut 06520 USA.
;
_publ_contact_author_email nilay.hazari@yale.edu
_publ_contact_author_fax '+1 203 432 6144'
_publ_contact_author_phone '+1 203 432 0885'
_publ_section_title
;
 Palladium(I)-Bridging Allyl Dimers for the Catalytic Functionalization of
 CO2
;
_journal_name_full 'Journal of the American Chemical Society'
_journal_page_first 3280
_journal_page_last 3283
_journal_paper_doi 10.1021/ja110708k
_journal_volume 133
_journal_year 2011
_chemical_formula_moiety 'C20 H44 P2 Pd2 '
_chemical_formula_sum 'C20 H44 P2 Pd2'
_chemical_formula_weight 559.32
_space_group_IT_number 14
_symmetry_cell_setting monoclinic
_symmetry_Int_Tables_number 14
_symmetry_space_group_name_Hall '-P 2yn'
_symmetry_space_group_name_H-M 'P 1 21/n 1'
_cell_angle_alpha 90.0000
_cell_angle_beta 116.264(5)
_cell_angle_gamma 90.0000
_cell_formula_units_Z 4
_cell_length_a 13.942(3)
_cell_length_b 13.634(3)
_cell_length_c 14.518(3)
_cell_measurement_reflns_used 9531
_cell_measurement_temperature 223.1
_cell_measurement_theta_max 27.8
_cell_measurement_theta_min 3.1
_cell_volume 2474.8(9)
_computing_cell_refinement PROCESS-AUTO
_computing_data_collection PROCESS-AUTO
_computing_data_reduction CrystalStructure
_computing_publication_material 'CrystalStructure 3.8'
_computing_structure_refinement SHELXL
_computing_structure_solution SHELXS97
_diffrn_detector_area_resol_mean 6.85
_diffrn_measured_fraction_theta_full 0.996
_diffrn_measured_fraction_theta_max 0.996
_diffrn_measurement_device_type 'Rigaku SCXmini'
_diffrn_measurement_method \w
_diffrn_radiation_type 'Mo K\a'
_diffrn_radiation_wavelength 0.71075
_diffrn_reflns_av_R_equivalents 0.063
_diffrn_reflns_limit_h_max 17
_diffrn_reflns_limit_h_min -18
_diffrn_reflns_limit_k_max 17
_diffrn_reflns_limit_k_min -17
_diffrn_reflns_limit_l_max 18
_diffrn_reflns_limit_l_min -18
_diffrn_reflns_number 16953
_diffrn_reflns_theta_full 27.48
_diffrn_reflns_theta_max 27.48
_exptl_absorpt_coefficient_mu 1.585
_exptl_absorpt_correction_T_max 0.788
_exptl_absorpt_correction_T_min 0.613
_exptl_absorpt_correction_type multi-scan
_exptl_absorpt_process_details 'Jacobson, R. (1998) Private communication'
_exptl_crystal_colour colorless
_exptl_crystal_density_diffrn 1.501
_exptl_crystal_description block
_exptl_crystal_F_000 1144.00
_exptl_crystal_size_max 0.15
_exptl_crystal_size_mid 0.15
_exptl_crystal_size_min 0.15
_refine_diff_density_max 0.53
_refine_diff_density_min -0.49
_refine_ls_extinction_method none
_refine_ls_goodness_of_fit_ref 1.098
_refine_ls_hydrogen_treatment refall
_refine_ls_number_parameters 250
_refine_ls_number_reflns 5653
_refine_ls_R_factor_gt 0.0664
_refine_ls_shift/su_max 0.0000
_refine_ls_structure_factor_coef Fsqd
_refine_ls_weighting_details 'w = 1/[\s^2^(Fo^2^)+(0.0308P)^2^+3.9578P] where P=(Fo^2^+2Fc^2^)/3'
_refine_ls_weighting_scheme calc
_refine_ls_wR_factor_ref 0.1076
_reflns_number_gt 3922
_reflns_number_total 5653
_reflns_threshold_expression F^2^>2.0\s(F^2^)
_cod_data_source_file ja110708k_si_002_3.cif
_cod_data_source_block COMPOUND_4
_cod_original_cell_volume 2474.7(10)
_cod_original_formula_sum 'C20 H44 P2 Pd2 '
_cod_database_code 4105753

loop_
_symmetry_equiv_pos_site_id
_symmetry_equiv_pos_as_xyz
1 +X,+Y,+Z
2 1/2-X,1/2+Y,1/2-Z
3 -X,-Y,-Z
4 1/2+X,1/2-Y,1/2+Z

loop_
_atom_site_label
_atom_site_type_symbol
_atom_site_fract_x
_atom_site_fract_y
_atom_site_fract_z
_atom_site_U_iso_or_equiv
_atom_site_adp_type
_atom_site_occupancy
_atom_site_symmetry_multiplicity
_atom_site_calc_flag
_atom_site_refinement_flags
Pd(1) Pd 0.19323(4) 0.01308(3) 0.45634(4) 0.04256(14) Uani 1.00 1 d .
Pd(2) Pd 0.23429(4) 0.20685(3) 0.46930(4) 0.04232(14) Uani 1.00 1 d .
P(1) P 0.12707(13) -0.13947(11) 0.44080(13) 0.0457(3) Uani 1.00 1 d .
P(2) P 0.24198(14) 0.37095(11) 0.48316(13) 0.0492(4) Uani 1.00 1 d .
C(1) C 0.2884(6) 0.0058(6) 0.6173(5) 0.065(2) Uani 1.00 1 d .
C(2) C 0.3458(4) 0.0858(4) 0.6104(4) 0.0493(15) Uani 1.00 1 d .
C(3) C 0.3254(6) 0.1816(5) 0.6279(5) 0.0597(19) Uani 1.00 1 d .
C(4) C 0.4441(4) 0.0673(5) 0.5945(5) 0.075(2) Uani 1.00 1 d .
C(5) C 0.1138(6) 0.0366(5) 0.2961(5) 0.0600(18) Uani 1.00 1 d .
C(6) C 0.1805(5) 0.1147(4) 0.3040(4) 0.0502(15) Uani 1.00 1 d .
C(7) C 0.2829(5) 0.0941(5) 0.2958(5) 0.069(2) Uani 1.00 1 d .
C(8) C 0.1536(7) 0.2125(5) 0.3066(5) 0.0599(18) Uani 1.00 1 d .
C(9) C 0.1320(5) -0.1998(4) 0.5535(5) 0.0634(18) Uani 1.00 1 d .
C(10) C 0.0666(6) -0.1479(5) 0.5984(5) 0.079(2) Uani 1.00 1 d .
C(11) C 0.1974(6) -0.2253(5) 0.3967(6) 0.080(2) Uani 1.00 1 d .
C(12) C 0.3152(6) -0.2231(6) 0.4559(7) 0.108(3) Uani 1.00 1 d .
C(13) C -0.0107(5) -0.1557(5) 0.3479(5) 0.078(2) Uani 1.00 1 d .
C(14) C -0.0562(7) -0.2590(6) 0.3295(7) 0.118(3) Uani 1.00 1 d .
C(15) C 0.2619(6) 0.4239(4) 0.6054(5) 0.077(2) Uani 1.00 1 d .
C(16) C 0.2677(7) 0.5326(5) 0.6168(6) 0.096(2) Uani 1.00 1 d .
C(17) C 0.1297(5) 0.4411(4) 0.3911(4) 0.0650(19) Uani 1.00 1 d .
C(18) C 0.0268(5) 0.4200(5) 0.3947(5) 0.082(2) Uani 1.00 1 d .
C(19) C 0.3497(7) 0.4208(6) 0.4582(9) 0.126(4) Uani 1.00 1 d .
C(20) C 0.4387(8) 0.3721(6) 0.4836(11) 0.177(6) Uani 1.00 1 d .
H(1) H 0.5063 0.0632 0.6606 0.090 Uiso 1.00 1 c R
H(2) H 0.4534 0.1206 0.5550 0.090 Uiso 1.00 1 c R
H(3) H 0.4357 0.0061 0.5576 0.090 Uiso 1.00 1 c R
H(4) H 0.3399 0.0809 0.3637 0.083 Uiso 1.00 1 c R
H(5) H 0.3017 0.1507 0.2666 0.083 Uiso 1.00 1 c R
H(6) H 0.2730 0.0375 0.2520 0.083 Uiso 1.00 1 c R
H(7) H 0.1055 -0.2671 0.5355 0.076 Uiso 1.00 1 c R
H(8) H 0.2066 -0.2033 0.6058 0.076 Uiso 1.00 1 c R
H(9) H 0.1108 -0.0996 0.6481 0.095 Uiso 1.00 1 c R
H(10) H 0.0408 -0.1954 0.6319 0.095 Uiso 1.00 1 c R
H(11) H 0.0063 -0.1154 0.5438 0.095 Uiso 1.00 1 c R
H(12) H 0.1723 -0.2918 0.4000 0.095 Uiso 1.00 1 c R
H(13) H 0.1786 -0.2112 0.3246 0.095 Uiso 1.00 1 c R
H(14) H 0.3445 -0.1754 0.4256 0.129 Uiso 1.00 1 c R
H(15) H 0.3440 -0.2875 0.4543 0.129 Uiso 1.00 1 c R
H(16) H 0.3342 -0.2049 0.5264 0.129 Uiso 1.00 1 c R
H(17) H -0.0551 -0.1151 0.3695 0.094 Uiso 1.00 1 c R
H(18) H -0.0184 -0.1297 0.2820 0.094 Uiso 1.00 1 c R
H(19) H -0.0436 -0.2898 0.2756 0.142 Uiso 1.00 1 c R
H(20) H -0.1325 -0.2562 0.3088 0.142 Uiso 1.00 1 c R
H(21) H -0.0216 -0.2969 0.3922 0.142 Uiso 1.00 1 c R
H(22) H 0.2036 0.4009 0.6201 0.092 Uiso 1.00 1 c R
H(23) H 0.3284 0.3967 0.6587 0.092 Uiso 1.00 1 c R
H(24) H 0.3414 0.5538 0.6418 0.115 Uiso 1.00 1 c R
H(25) H 0.2409 0.5521 0.6654 0.115 Uiso 1.00 1 c R
H(26) H 0.2246 0.5629 0.5507 0.115 Uiso 1.00 1 c R
H(27) H 0.1457 0.5111 0.4041 0.078 Uiso 1.00 1 c R
H(28) H 0.1215 0.4269 0.3218 0.078 Uiso 1.00 1 c R
H(29) H -0.0092 0.3663 0.3485 0.098 Uiso 1.00 1 c R
H(30) H -0.0182 0.4779 0.3738 0.098 Uiso 1.00 1 c R
H(31) H 0.0407 0.4022 0.4642 0.098 Uiso 1.00 1 c R
H(32) H 0.3196 0.4337 0.3843 0.152 Uiso 1.00 1 c R
H(33) H 0.3692 0.4845 0.4928 0.152 Uiso 1.00 1 c R
H(34) H 0.4899 0.3904 0.5525 0.212 Uiso 1.00 1 c R
H(35) H 0.4677 0.3874 0.4357 0.212 Uiso 1.00 1 c R
H(36) H 0.4244 0.3023 0.4814 0.212 Uiso 1.00 1 c R
H(3A) H 0.386(4) 0.231(3) 0.654(3) 0.045(15) Uiso 1.00 1 c .
H(3B) H 0.285(5) 0.192(5) 0.660(5) 0.08(2) Uiso 1.00 1 c .
H(8B) H 0.089(5) 0.228(4) 0.290(5) 0.07(2) Uiso 1.00 1 c .
H(8A) H 0.196(4) 0.259(4) 0.288(4) 0.06(2) Uiso 1.00 1 c .
H(5A) H 0.126(5) -0.023(4) 0.267(4) 0.07(2) Uiso 1.00 1 c .
H(5B) H 0.041(5) 0.052(4) 0.277(4) 0.06(2) Uiso 1.00 1 c .
H(1A) H 0.319(5) -0.051(5) 0.625(4) 0.07(2) Uiso 1.00 1 c .
H(1B) H 0.249(5) 0.015(4) 0.657(4) 0.07(2) Uiso 1.00 1 c .

loop_
_atom_site_aniso_label
_atom_site_aniso_U_11
_atom_site_aniso_U_22
_atom_site_aniso_U_33
_atom_site_aniso_U_12
_atom_site_aniso_U_13
_atom_site_aniso_U_23
Pd(1) 0.0465(2) 0.0347(2) 0.0478(2) -0.0013(2) 0.0221(2) 0.0006(2)
Pd(2) 0.0430(2) 0.0357(2) 0.0475(2) -0.0036(2) 0.0193(2) 0.0006(2)
P(1) 0.0503(9) 0.0358(8) 0.0525(10) -0.0010(7) 0.0241(8) -0.0002(7)
P(2) 0.0512(9) 0.0368(8) 0.0576(10) -0.0064(7) 0.0225(8) 0.0024(7)
C(1) 0.071(5) 0.060(5) 0.056(4) -0.003(4) 0.021(4) -0.004(4)
C(2) 0.046(3) 0.059(4) 0.032(3) 0.000(3) 0.006(2) 0.003(2)
C(3) 0.063(4) 0.055(4) 0.047(4) -0.008(3) 0.011(3) 0.001(3)
C(4) 0.042(3) 0.091(5) 0.074(5) 0.004(3) 0.010(3) 0.002(4)
C(5) 0.071(5) 0.058(4) 0.053(4) -0.003(4) 0.029(4) 0.001(3)
C(6) 0.060(4) 0.055(3) 0.035(3) 0.006(3) 0.020(3) 0.004(3)
C(7) 0.082(5) 0.077(5) 0.065(4) 0.006(4) 0.048(4) 0.003(3)
C(8) 0.065(5) 0.060(4) 0.053(4) -0.001(4) 0.025(4) -0.003(3)
C(9) 0.076(4) 0.049(3) 0.065(4) -0.003(3) 0.032(3) 0.010(3)
C(10) 0.096(5) 0.079(5) 0.083(5) -0.014(4) 0.059(5) -0.011(4)
C(11) 0.100(6) 0.050(4) 0.109(6) 0.004(4) 0.065(5) -0.010(4)
C(12) 0.080(6) 0.102(7) 0.149(9) 0.012(5) 0.057(6) -0.033(6)
C(13) 0.067(4) 0.072(5) 0.075(5) -0.014(4) 0.014(4) 0.002(4)
C(14) 0.093(6) 0.102(7) 0.121(8) -0.051(5) 0.011(5) -0.015(6)
C(15) 0.101(5) 0.044(4) 0.059(4) -0.007(3) 0.010(4) -0.005(3)
C(16) 0.116(7) 0.067(5) 0.086(6) -0.007(4) 0.027(5) -0.021(4)
C(17) 0.095(5) 0.047(3) 0.045(4) 0.001(3) 0.024(3) 0.003(3)
C(18) 0.071(5) 0.080(5) 0.076(5) 0.018(4) 0.017(4) -0.009(4)
C(19) 0.096(6) 0.068(5) 0.255(13) -0.016(5) 0.113(8) 0.011(7)
C(20) 0.116(8) 0.076(6) 0.39(2) -0.015(6) 0.158(12) 0.022(9)

loop_
_atom_type_symbol
_atom_type_description
_atom_type_scat_dispersion_real
_atom_type_scat_dispersion_imag
_atom_type_scat_source
Pd Pd -0.999 1.007
;
International Tables for Crystallography
(1992, Vol. C, Tables 4.2.6.8 and 6.1.1.4)
;
P P 0.102 0.094
;
International Tables for Crystallography
(1992, Vol. C, Tables 4.2.6.8 and 6.1.1.4)
;
C C 0.003 0.002
;
International Tables for Crystallography
(1992, Vol. C, Tables 4.2.6.8 and 6.1.1.4)
;
H H 0.000 0.000
;
International Tables for Crystallography
(1992, Vol. C, Table 6.1.1.4)
;

loop_
_geom_angle_atom_site_label_1
_geom_angle_atom_site_label_2
_geom_angle_atom_site_label_3
_geom_angle
_geom_angle_publ_flag
Pd(2) Pd(1) P(1) 168.83(5) yes
Pd(2) Pd(1) C(1) 87.6(2) yes
Pd(2) Pd(1) C(5) 85.4(2) yes
P(1) Pd(1) C(1) 95.5(2) yes
P(1) Pd(1) C(5) 92.2(2) yes
C(1) Pd(1) C(5) 171.6(3) yes
Pd(1) Pd(2) P(2) 169.95(6) yes
Pd(1) Pd(2) C(3) 85.6(2) yes
Pd(1) Pd(2) C(8) 88.1(2) yes
P(2) Pd(2) C(3) 94.8(2) yes
P(2) Pd(2) C(8) 92.6(2) yes
C(3) Pd(2) C(8) 171.3(3) yes
Pd(1) P(1) C(9) 118.8(2) yes
Pd(1) P(1) C(11) 111.8(2) yes
Pd(1) P(1) C(13) 116.2(2) yes
C(9) P(1) C(11) 102.5(3) yes
C(9) P(1) C(13) 102.8(3) yes
C(11) P(1) C(13) 102.7(3) yes
Pd(2) P(2) C(15) 117.6(2) yes
Pd(2) P(2) C(17) 117.9(2) yes
Pd(2) P(2) C(19) 111.3(3) yes
C(15) P(2) C(17) 102.7(3) yes
C(15) P(2) C(19) 105.2(4) yes
C(17) P(2) C(19) 100.1(4) yes
Pd(1) C(1) C(2) 89.1(4) yes
C(1) C(2) C(3) 124.1(8) yes
C(1) C(2) C(4) 118.2(6) yes
C(3) C(2) C(4) 117.4(6) yes
Pd(2) C(3) C(2) 91.5(4) yes
Pd(1) C(5) C(6) 91.2(3) yes
C(5) C(6) C(7) 118.4(6) yes
C(5) C(6) C(8) 124.0(7) yes
C(7) C(6) C(8) 117.2(7) yes
Pd(2) C(8) C(6) 88.8(4) yes
P(1) C(9) C(10) 112.9(4) yes
P(1) C(11) C(12) 114.6(6) yes
P(1) C(13) C(14) 117.9(5) yes
P(2) C(15) C(16) 118.7(5) yes
P(2) C(17) C(18) 113.8(5) yes
P(2) C(19) C(20) 121.1(9) yes
Pd(1) C(1) H(1A) 103(4) no
Pd(1) C(1) H(1B) 114(3) no
C(2) C(1) H(1A) 117(5) no
C(2) C(1) H(1B) 116(3) no
H(1A) C(1) H(1B) 114(6) no
Pd(2) C(3) H(3A) 108(3) no
Pd(2) C(3) H(3B) 109(3) no
C(2) C(3) H(3A) 119(3) no
C(2) C(3) H(3B) 119(4) no
H(3A) C(3) H(3B) 109(5) no
C(2) C(4) H(1) 109.5 no
C(2) C(4) H(2) 109.5 no
C(2) C(4) H(3) 109.5 no
H(1) C(4) H(2) 109.5 no
H(1) C(4) H(3) 109.5 no
H(2) C(4) H(3) 109.5 no
Pd(1) C(5) H(5A) 104(3) no
Pd(1) C(5) H(5B) 109(4) no
C(6) C(5) H(5A) 116(4) no
C(6) C(5) H(5B) 116(3) no
H(5A) C(5) H(5B) 116(5) no
C(6) C(7) H(4) 109.5 no
C(6) C(7) H(5) 109.5 no
C(6) C(7) H(6) 109.5 no
H(4) C(7) H(5) 109.5 no
H(4) C(7) H(6) 109.5 no
H(5) C(7) H(6) 109.5 no
Pd(2) C(8) H(8B) 107(5) no
Pd(2) C(8) H(8A) 104(3) no
C(6) C(8) H(8B) 120(4) no
C(6) C(8) H(8A) 114(4) no
H(8B) C(8) H(8A) 117(5) no
P(1) C(9) H(7) 109.0 no
P(1) C(9) H(8) 109.0 no
C(10) C(9) H(7) 109.0 no
C(10) C(9) H(8) 109.0 no
H(7) C(9) H(8) 107.8 no
C(9) C(10) H(9) 109.5 no
C(9) C(10) H(10) 109.5 no
C(9) C(10) H(11) 109.5 no
H(9) C(10) H(10) 109.5 no
H(9) C(10) H(11) 109.5 no
H(10) C(10) H(11) 109.5 no
P(1) C(11) H(12) 108.6 no
P(1) C(11) H(13) 108.6 no
C(12) C(11) H(12) 108.6 no
C(12) C(11) H(13) 108.6 no
H(12) C(11) H(13) 107.6 no
C(11) C(12) H(14) 109.5 no
C(11) C(12) H(15) 109.5 no
C(11) C(12) H(16) 109.5 no
H(14) C(12) H(15) 109.5 no
H(14) C(12) H(16) 109.5 no
H(15) C(12) H(16) 109.5 no
P(1) C(13) H(17) 107.8 no
P(1) C(13) H(18) 107.8 no
C(14) C(13) H(17) 107.8 no
C(14) C(13) H(18) 107.8 no
H(17) C(13) H(18) 107.2 no
C(13) C(14) H(19) 109.5 no
C(13) C(14) H(20) 109.5 no
C(13) C(14) H(21) 109.5 no
H(19) C(14) H(20) 109.5 no
H(19) C(14) H(21) 109.5 no
H(20) C(14) H(21) 109.5 no
P(2) C(15) H(22) 107.6 no
P(2) C(15) H(23) 107.6 no
C(16) C(15) H(22) 107.6 no
C(16) C(15) H(23) 107.6 no
H(22) C(15) H(23) 107.1 no
C(15) C(16) H(24) 109.5 no
C(15) C(16) H(25) 109.5 no
C(15) C(16) H(26) 109.5 no
H(24) C(16) H(25) 109.5 no
H(24) C(16) H(26) 109.5 no
H(25) C(16) H(26) 109.5 no
P(2) C(17) H(27) 108.8 no
P(2) C(17) H(28) 108.8 no
C(18) C(17) H(27) 108.8 no
C(18) C(17) H(28) 108.8 no
H(27) C(17) H(28) 107.7 no
C(17) C(18) H(29) 109.5 no
C(17) C(18) H(30) 109.5 no
C(17) C(18) H(31) 109.5 no
H(29) C(18) H(30) 109.5 no
H(29) C(18) H(31) 109.5 no
H(30) C(18) H(31) 109.5 no
P(2) C(19) H(32) 107.1 no
P(2) C(19) H(33) 107.0 no
C(20) C(19) H(32) 107.1 no
C(20) C(19) H(33) 107.1 no
H(32) C(19) H(33) 106.8 no
C(19) C(20) H(34) 109.5 no
C(19) C(20) H(35) 109.5 no
C(19) C(20) H(36) 109.5 no
H(34) C(20) H(35) 109.5 no
H(34) C(20) H(36) 109.5 no
H(35) C(20) H(36) 109.5 no

loop_
_geom_bond_atom_site_label_1
_geom_bond_atom_site_label_2
_geom_bond_distance
_geom_bond_publ_flag
Pd(1) Pd(2) 2.6920(5) yes
Pd(1) P(1) 2.2457(16) yes
Pd(1) C(1) 2.118(7) yes
Pd(1) C(5) 2.112(7) yes
Pd(2) P(2) 2.2446(15) yes
Pd(2) C(3) 2.108(6) yes
Pd(2) C(8) 2.122(7) yes
P(1) C(9) 1.806(8) yes
P(1) C(11) 1.816(9) yes
P(1) C(13) 1.806(6) yes
P(2) C(15) 1.819(7) yes
P(2) C(17) 1.817(6) yes
P(2) C(19) 1.825(12) yes
C(1) C(2) 1.382(11) yes
C(2) C(3) 1.384(10) yes
C(2) C(4) 1.509(11) yes
C(5) C(6) 1.386(10) yes
C(6) C(7) 1.510(11) yes
C(6) C(8) 1.390(10) yes
C(9) C(10) 1.509(13) yes
C(11) C(12) 1.479(11) yes
C(13) C(14) 1.519(11) yes
C(15) C(16) 1.491(9) yes
C(17) C(18) 1.487(12) yes
C(19) C(20) 1.308(15) yes
C(1) H(1A) 0.86(6) no
C(1) H(1B) 0.97(8) no
C(3) H(3A) 1.02(5) no
C(3) H(3B) 0.89(9) no
C(4) H(1) 0.970 no
C(4) H(2) 0.970 no
C(4) H(3) 0.970 no
C(5) H(5A) 0.97(7) no
C(5) H(5B) 0.95(7) no
C(7) H(4) 0.970 no
C(7) H(5) 0.970 no
C(7) H(6) 0.970 no
C(8) H(8B) 0.85(7) no
C(8) H(8A) 0.98(7) no
C(9) H(7) 0.980 no
C(9) H(8) 0.980 no
C(10) H(9) 0.970 no
C(10) H(10) 0.970 no
C(10) H(11) 0.970 no
C(11) H(12) 0.980 no
C(11) H(13) 0.980 no
C(12) H(14) 0.970 no
C(12) H(15) 0.970 no
C(12) H(16) 0.970 no
C(13) H(17) 0.980 no
C(13) H(18) 0.980 no
C(14) H(19) 0.970 no
C(14) H(20) 0.970 no
C(14) H(21) 0.970 no
C(15) H(22) 0.980 no
C(15) H(23) 0.980 no
C(16) H(24) 0.970 no
C(16) H(25) 0.970 no
C(16) H(26) 0.970 no
C(17) H(27) 0.980 no
C(17) H(28) 0.980 no
C(18) H(29) 0.970 no
C(18) H(30) 0.970 no
C(18) H(31) 0.970 no
C(19) H(32) 0.980 no
C(19) H(33) 0.980 no
C(20) H(34) 0.970 no
C(20) H(35) 0.970 no
C(20) H(36) 0.970 no

loop_
_geom_contact_atom_site_label_1
_geom_contact_atom_site_label_2
_geom_contact_distance
_geom_contact_site_symmetry_2
Pd(1) H(11) 3.111 3_556
Pd(2) H(10) 3.450 3_556
Pd(2) H(11) 3.504 3_556
C(1) H(25) 3.415 2_546
C(1) H(30) 3.507 4_555
C(2) H(29) 3.206 4_555
C(2) H(30) 3.544 4_555
C(3) H(10) 3.563 2_556
C(3) H(20) 3.361 3_556
C(3) H(29) 3.077 4_555
C(3) H(8B) 3.59(6) 4_555
C(4) H(3) 3.458 3_656
C(4) H(4) 3.450 3_656
C(4) H(14) 3.422 3_656
C(4) H(28) 3.129 4_555
C(4) H(29) 3.567 4_555
C(5) H(10) 3.523 3_556
C(5) H(11) 3.577 3_556
C(5) H(32) 3.442 2_545
C(5) H(34) 3.328 4_454
C(6) H(34) 3.437 4_454
C(7) H(1) 3.462 3_656
C(7) H(12) 3.531 2_555
C(7) H(13) 3.349 2_555
C(7) H(28) 3.451 2_545
C(7) H(32) 3.218 2_545
C(8) H(10) 3.215 3_556
C(8) H(3A) 3.47(5) 4_454
C(9) H(26) 3.491 1_545
C(9) H(29) 3.501 3_556
C(9) H(31) 3.596 3_556
C(10) H(23) 3.223 2_546
C(10) H(29) 3.263 3_556
C(10) H(8B) 3.41(8) 3_556
C(10) H(5B) 3.10(7) 3_556
C(11) H(5) 2.917 2_545
C(11) H(26) 3.568 1_545
C(11) H(8A) 3.60(7) 2_545
C(12) H(2) 3.583 3_656
C(12) H(5) 3.375 2_545
C(12) H(34) 3.591 3_656
C(12) H(35) 3.528 3_656
C(12) H(36) 3.501 3_656
C(12) H(8A) 3.48(7) 2_545
C(13) H(24) 3.111 4_454
C(13) H(25) 3.591 4_454
C(14) H(8) 3.499 4_444
C(14) H(22) 3.135 3_556
C(14) H(31) 3.501 3_556
C(14) H(3B) 3.39(8) 3_556
C(15) H(9) 3.231 2_556
C(15) H(20) 3.468 3_556
C(15) H(5B) 3.59(5) 4_555
C(16) H(7) 3.406 1_565
C(16) H(9) 3.557 2_556
C(16) H(17) 3.578 4_555
C(16) H(18) 3.172 4_555
C(16) H(30) 3.544 3_566
C(16) H(1B) 3.40(8) 2_556
C(17) H(1) 3.010 4_454
C(17) H(6) 3.222 2_555
C(18) H(1) 3.290 4_454
C(18) H(7) 3.230 3_556
C(18) H(10) 3.178 3_556
C(18) H(21) 3.548 3_556
C(18) H(25) 3.457 3_566
C(18) H(31) 3.558 3_566
C(19) H(6) 3.187 2_555
C(19) H(34) 3.458 3_666
C(19) H(35) 3.496 3_666
C(19) H(5A) 3.51(8) 2_555
C(20) H(15) 2.984 3_656
C(20) H(33) 3.211 3_666
C(20) H(34) 3.495 3_666
C(20) H(35) 3.532 3_666
H(1) C(7) 3.462 3_656
H(1) C(17) 3.010 4_555
H(1) C(18) 3.290 4_555
H(1) H(4) 3.041 3_656
H(1) H(6) 3.084 3_656
H(1) H(14) 3.247 3_656
H(1) H(27) 3.349 4_555
H(1) H(28) 2.179 4_555
H(1) H(29) 2.989 4_555
H(1) H(30) 3.309 4_555
H(1) H(8B) 3.319 4_555
H(1) H(8A) 3.465 4_555
H(2) C(12) 3.583 3_656
H(2) H(3) 3.207 3_656
H(2) H(14) 2.806 3_656
H(2) H(28) 3.589 4_555
H(3) C(4) 3.458 3_656
H(3) H(2) 3.207 3_656
H(3) H(3) 2.947 3_656
H(3) H(4) 3.055 3_656
H(4) C(4) 3.450 3_656
H(4) H(1) 3.041 3_656
H(4) H(3) 3.055 3_656
H(5) C(11) 2.917 2_555
H(5) C(12) 3.375 2_555
H(5) H(12) 2.716 2_555
H(5) H(13) 2.387 2_555
H(5) H(14) 3.540 2_555
H(5) H(15) 3.059 2_555
H(5) H(27) 3.451 2_545
H(6) C(17) 3.222 2_545
H(6) C(19) 3.187 2_545
H(6) H(1) 3.084 3_656
H(6) H(12) 3.515 2_555
H(6) H(27) 2.971 2_545
H(6) H(28) 2.643 2_545
H(6) H(32) 2.308 2_545
H(6) H(33) 3.294 2_545
H(7) C(16) 3.406 1_545
H(7) C(18) 3.230 3_556
H(7) H(25) 3.169 1_545
H(7) H(26) 2.804 1_545
H(7) H(29) 2.910 3_556
H(7) H(30) 3.591 3_556
H(7) H(31) 2.749 3_556
H(8) C(14) 3.499 4_545
H(8) H(19) 3.259 4_545
H(8) H(20) 2.859 4_545
H(8) H(25) 3.425 1_545
H(8) H(26) 3.323 1_545
H(9) C(15) 3.231 2_546
H(9) C(16) 3.557 2_546
H(9) H(17) 3.010 3_556
H(9) H(22) 3.211 2_546
H(9) H(23) 2.547 2_546
H(9) H(24) 3.511 2_546
H(9) H(25) 3.306 2_546
H(9) H(5B) 2.849 3_556
H(10) Pd(2) 3.450 3_556
H(10) C(3) 3.563 2_546
H(10) C(5) 3.523 3_556
H(10) C(8) 3.215 3_556
H(10) C(18) 3.178 3_556
H(10) H(23) 3.039 2_546
H(10) H(29) 2.411 3_556
H(10) H(31) 3.128 3_556
H(10) H(3A) 2.980 2_546
H(10) H(3B) 3.304 2_546
H(10) H(8B) 2.562 3_556
H(10) H(5B) 2.861 3_556
H(11) Pd(1) 3.111 3_556
H(11) Pd(2) 3.504 3_556
H(11) C(5) 3.577 3_556
H(11) H(11) 3.371 3_556
H(11) H(17) 3.341 3_556
H(11) H(8B) 3.575 3_556
H(11) H(5B) 3.074 3_556
H(12) C(7) 3.531 2_545
H(12) H(5) 2.716 2_545
H(12) H(6) 3.515 2_545
H(12) H(26) 2.798 1_545
H(12) H(27) 2.716 1_545
H(13) C(7) 3.349 2_545
H(13) H(5) 2.387 2_545
H(13) H(8A) 2.897 2_545
H(14) C(4) 3.422 3_656
H(14) H(1) 3.247 3_656
H(14) H(2) 2.806 3_656
H(14) H(5) 3.540 2_545
H(14) H(36) 3.369 3_656
H(14) H(8A) 3.030 2_545
H(15) C(20) 2.984 3_656
H(15) H(5) 3.059 2_545
H(15) H(24) 3.490 1_545
H(15) H(26) 3.310 1_545
H(15) H(33) 3.151 1_545
H(15) H(34) 2.746 3_656
H(15) H(35) 2.754 3_656
H(15) H(36) 2.944 3_656
H(15) H(8A) 3.365 2_545
H(16) H(19) 3.246 4_545
H(16) H(26) 3.600 1_545
H(16) H(35) 3.574 3_656
H(17) C(16) 3.578 4_454
H(17) H(9) 3.010 3_556
H(17) H(11) 3.341 3_556
H(17) H(24) 3.080 4_454
H(17) H(25) 3.186 4_454
H(17) H(3B) 3.215 3_556
H(17) H(1B) 2.894 3_556
H(18) C(16) 3.172 4_454
H(18) H(24) 2.348 4_454
H(18) H(25) 3.197 4_454
H(18) H(35) 3.538 2_545
H(19) H(8) 3.259 4_444
H(19) H(16) 3.246 4_444
H(19) H(22) 3.542 3_556
H(19) H(30) 3.426 1_545
H(19) H(1A) 3.073 4_444
H(20) C(3) 3.361 3_556
H(20) C(15) 3.468 3_556
H(20) H(8) 2.859 4_444
H(20) H(22) 2.616 3_556
H(20) H(23) 3.535 3_556
H(20) H(24) 3.584 4_454
H(20) H(25) 3.456 4_454
H(20) H(31) 3.568 3_556
H(20) H(3B) 2.518 3_556
H(20) H(1A) 3.584 4_444
H(21) C(18) 3.548 3_556
H(21) H(22) 2.842 3_556
H(21) H(27) 3.458 1_545
H(21) H(30) 3.083 1_545
H(21) H(31) 2.640 3_556
H(22) C(14) 3.135 3_556
H(22) H(9) 3.211 2_556
H(22) H(19) 3.542 3_556
H(22) H(20) 2.616 3_556
H(22) H(21) 2.842 3_556
H(22) H(30) 3.101 3_566
H(22) H(1B) 3.384 2_556
H(23) C(10) 3.223 2_556
H(23) H(9) 2.547 2_556
H(23) H(10) 3.039 2_556
H(23) H(20) 3.535 3_556
H(23) H(5B) 2.780 4_555
H(24) C(13) 3.111 4_555
H(24) H(9) 3.511 2_556
H(24) H(15) 3.490 1_565
H(24) H(17) 3.080 4_555
H(24) H(18) 2.348 4_555
H(24) H(20) 3.584 4_555
H(24) H(35) 3.411 3_666
H(24) H(5A) 3.588 4_555
H(24) H(5B) 2.979 4_555
H(25) C(1) 3.415 2_556
H(25) C(13) 3.591 4_555
H(25) C(18) 3.457 3_566
H(25) H(7) 3.169 1_565
H(25) H(8) 3.425 1_565
H(25) H(9) 3.306 2_556
H(25) H(17) 3.186 4_555
H(25) H(18) 3.197 4_555
H(25) H(20) 3.456 4_555
H(25) H(29) 3.337 3_566
H(25) H(30) 2.926 3_566
H(25) H(31) 3.578 3_566
H(25) H(3B) 3.321 2_556
H(25) H(1B) 2.571 2_556
H(26) C(9) 3.491 1_565
H(26) C(11) 3.568 1_565
H(26) H(7) 2.804 1_565
H(26) H(8) 3.323 1_565
H(26) H(12) 2.798 1_565
H(26) H(15) 3.310 1_565
H(26) H(16) 3.600 1_565
H(26) H(30) 3.547 3_566
H(27) H(1) 3.349 4_454
H(27) H(5) 3.451 2_555
H(27) H(6) 2.971 2_555
H(27) H(12) 2.716 1_565
H(27) H(21) 3.458 1_565
H(28) C(4) 3.129 4_454
H(28) C(7) 3.451 2_555
H(28) H(1) 2.179 4_454
H(28) H(2) 3.589 4_454
H(28) H(6) 2.643 2_555
H(29) C(2) 3.206 4_454
H(29) C(3) 3.077 4_454
H(29) C(4) 3.567 4_454
H(29) C(9) 3.501 3_556
H(29) C(10) 3.263 3_556
H(29) H(1) 2.989 4_454
H(29) H(7) 2.910 3_556
H(29) H(10) 2.411 3_556
H(29) H(25) 3.337 3_566
H(29) H(3A) 2.861 4_454
H(29) H(3B) 3.071 4_454
H(30) C(1) 3.507 4_454
H(30) C(2) 3.544 4_454
H(30) C(16) 3.544 3_566
H(30) H(1) 3.309 4_454
H(30) H(7) 3.591 3_556
H(30) H(19) 3.426 1_565
H(30) H(21) 3.083 1_565
H(30) H(22) 3.101 3_566
H(30) H(25) 2.926 3_566
H(30) H(26) 3.547 3_566
H(30) H(30) 3.521 3_566
H(30) H(31) 2.992 3_566
H(30) H(1A) 3.452 4_454
H(30) H(1B) 3.382 4_454
H(31) C(9) 3.596 3_556
H(31) C(14) 3.501 3_556
H(31) C(18) 3.558 3_566
H(31) H(7) 2.749 3_556
H(31) H(10) 3.128 3_556
H(31) H(20) 3.568 3_556
H(31) H(21) 2.640 3_556
H(31) H(25) 3.578 3_566
H(31) H(30) 2.992 3_566
H(31) H(31) 3.244 3_566
H(32) C(5) 3.442 2_555
H(32) C(7) 3.218 2_555
H(32) H(6) 2.308 2_555
H(32) H(34) 3.389 3_666
H(32) H(5A) 2.679 2_555
H(33) C(20) 3.211 3_666
H(33) H(6) 3.294 2_555
H(33) H(15) 3.151 1_565
H(33) H(33) 3.586 3_666
H(33) H(34) 2.889 3_666
H(33) H(35) 2.685 3_666
H(34) C(5) 3.328 4_555
H(34) C(6) 3.437 4_555
H(34) C(12) 3.591 3_656
H(34) C(19) 3.458 3_666
H(34) C(20) 3.495 3_666
H(34) H(15) 2.746 3_656
H(34) H(32) 3.389 3_666
H(34) H(33) 2.889 3_666
H(34) H(34) 3.423 3_666
H(34) H(35) 3.077 3_666
H(34) H(8B) 3.493 4_555
H(34) H(5A) 3.364 4_555
H(34) H(5B) 3.114 4_555
H(35) C(12) 3.528 3_656
H(35) C(19) 3.496 3_666
H(35) C(20) 3.532 3_666
H(35) H(15) 2.754 3_656
H(35) H(16) 3.574 3_656
H(35) H(18) 3.538 2_555
H(35) H(24) 3.411 3_666
H(35) H(33) 2.685 3_666
H(35) H(34) 3.077 3_666
H(35) H(35) 3.498 3_666
H(35) H(5A) 2.903 2_555
H(36) C(12) 3.501 3_656
H(36) H(14) 3.369 3_656
H(36) H(15) 2.944 3_656
H(3A) C(8) 3.47(5) 4_555
H(3A) H(10) 2.980 2_556
H(3A) H(29) 2.861 4_555
H(3A) H(8B) 2.69(7) 4_555
H(3B) C(14) 3.39(8) 3_556
H(3B) H(10) 3.304 2_556
H(3B) H(17) 3.215 3_556
H(3B) H(20) 2.518 3_556
H(3B) H(25) 3.321 2_546
H(3B) H(29) 3.071 4_555
H(8B) C(3) 3.59(6) 4_454
H(8B) C(10) 3.41(8) 3_556
H(8B) H(1) 3.319 4_454
H(8B) H(10) 2.562 3_556
H(8B) H(11) 3.575 3_556
H(8B) H(34) 3.493 4_454
H(8B) H(3A) 2.69(7) 4_454
H(8A) C(11) 3.60(7) 2_555
H(8A) C(12) 3.48(7) 2_555
H(8A) H(1) 3.465 4_454
H(8A) H(13) 2.897 2_555
H(8A) H(14) 3.030 2_555
H(8A) H(15) 3.365 2_555
H(5A) C(19) 3.51(8) 2_545
H(5A) H(24) 3.588 4_454
H(5A) H(32) 2.679 2_545
H(5A) H(34) 3.364 4_454
H(5A) H(35) 2.903 2_545
H(5B) C(10) 3.10(7) 3_556
H(5B) C(15) 3.59(5) 4_454
H(5B) H(9) 2.849 3_556
H(5B) H(10) 2.861 3_556
H(5B) H(11) 3.074 3_556
H(5B) H(23) 2.780 4_454
H(5B) H(24) 2.979 4_454
H(5B) H(34) 3.114 4_454
H(1A) H(19) 3.073 4_545
H(1A) H(20) 3.584 4_545
H(1A) H(30) 3.452 4_555
H(1B) C(16) 3.40(8) 2_546
H(1B) H(17) 2.894 3_556
H(1B) H(22) 3.384 2_546
H(1B) H(25) 2.571 2_546
H(1B) H(30) 3.382 4_555

loop_
_geom_torsion_atom_site_label_1
_geom_torsion_atom_site_label_2
_geom_torsion_atom_site_label_3
_geom_torsion_atom_site_label_4
_geom_torsion
Pd(2) Pd(1) P(1) C(9) -86.5(3)
Pd(2) Pd(1) P(1) C(11) 154.5(3)
Pd(2) Pd(1) P(1) C(13) 37.2(4)
P(1) Pd(1) Pd(2) P(2) 14.7(4)
P(1) Pd(1) Pd(2) C(3) 107.0(3)
P(1) Pd(1) Pd(2) C(8) -79.0(4)
Pd(2) Pd(1) C(1) C(2) -28.0(4)
C(1) Pd(1) Pd(2) P(2) -92.2(3)
C(1) Pd(1) Pd(2) C(3) 0.1(3)
C(1) Pd(1) Pd(2) C(8) 174.2(4)
Pd(2) Pd(1) C(5) C(6) 28.9(4)
C(5) Pd(1) Pd(2) P(2) 92.4(3)
C(5) Pd(1) Pd(2) C(3) -175.2(3)
C(5) Pd(1) Pd(2) C(8) -1.2(4)
P(1) Pd(1) C(1) C(2) 162.8(4)
C(1) Pd(1) P(1) C(9) 19.6(4)
C(1) Pd(1) P(1) C(11) -99.4(3)
C(1) Pd(1) P(1) C(13) 143.3(4)
P(1) Pd(1) C(5) C(6) -162.0(4)
C(5) Pd(1) P(1) C(9) -163.6(4)
C(5) Pd(1) P(1) C(11) 77.4(3)
C(5) Pd(1) P(1) C(13) -40.0(4)
C(1) Pd(1) C(5) C(6) -5(2)
C(5) Pd(1) C(1) C(2) 6(2)
Pd(1) Pd(2) P(2) C(15) 66.0(4)
Pd(1) Pd(2) P(2) C(17) -57.8(4)
Pd(1) Pd(2) P(2) C(19) -172.5(4)
Pd(1) Pd(2) C(3) C(2) 27.7(5)
Pd(1) Pd(2) C(8) C(6) -26.8(5)
P(2) Pd(2) C(3) C(2) -162.4(5)
C(3) Pd(2) P(2) C(15) -25.5(4)
C(3) Pd(2) P(2) C(17) -149.3(4)
C(3) Pd(2) P(2) C(19) 96.0(4)
P(2) Pd(2) C(8) C(6) 163.2(5)
C(8) Pd(2) P(2) C(15) 159.3(4)
C(8) Pd(2) P(2) C(17) 35.5(4)
C(8) Pd(2) P(2) C(19) -79.3(4)
C(3) Pd(2) C(8) C(6) 16(2)
C(8) Pd(2) C(3) C(2) -16(2)
Pd(1) P(1) C(9) C(10) 63.1(5)
Pd(1) P(1) C(11) C(12) 50.9(7)
Pd(1) P(1) C(13) C(14) 175.7(6)
C(9) P(1) C(11) C(12) -77.4(7)
C(11) P(1) C(9) C(10) -173.2(4)
C(9) P(1) C(13) C(14) -52.8(8)
C(13) P(1) C(9) C(10) -66.9(5)
C(11) P(1) C(13) C(14) 53.4(8)
C(13) P(1) C(11) C(12) 176.1(6)
Pd(2) P(2) C(15) C(16) 179.8(4)
Pd(2) P(2) C(17) C(18) 61.5(6)
Pd(2) P(2) C(19) C(20) -33.2(12)
C(15) P(2) C(17) C(18) -69.5(5)
C(17) P(2) C(15) C(16) -49.1(7)
C(15) P(2) C(19) C(20) 95.2(11)
C(19) P(2) C(15) C(16) 55.2(7)
C(17) P(2) C(19) C(20) -158.6(10)
C(19) P(2) C(17) C(18) -177.7(6)
Pd(1) C(1) C(2) C(3) 96.1(6)
Pd(1) C(1) C(2) C(4) -91.0(5)
C(1) C(2) C(3) Pd(2) -97.2(6)
C(4) C(2) C(3) Pd(2) 89.8(5)
Pd(1) C(5) C(6) C(7) 89.6(5)
Pd(1) C(5) C(6) C(8) -98.4(6)
C(5) C(6) C(8) Pd(2) 95.6(6)
C(7) C(6) C(8) Pd(2) -92.3(5)
